data_1563549
loop_
_publ_author_name
'Sigmon, Ginger E.'
'Burns, Peter C.'

_publ_section_title
;
 Crystal chemistry of thorium nitrates and chromates
;
_journal_issue 7
_journal_name_full 'Journal of Solid State Chemistry'
_journal_page_first 1604
_journal_page_last 1608
_journal_paper_doi 10.1016/j.jssc.2010.04.042
_journal_volume 183
_journal_year 2010
_chemical_formula_moiety '(C12N)+, Th4+, (NO3)-'
_chemical_formula_sum 'C24 Br0 N8 O18 Th'
_chemical_formula_weight 920.36
_chemical_name_systematic
;
 'Tetrapropylammonium thorium nitrate'
;
_space_group_IT_number 14
_space_group_name_Hall '-P 2ybc'
_space_group_name_H-M_alt 'P 1 21/c 1'
_symmetry_cell_setting monoclinic
_symmetry_space_group_name_H-M 'P 1 21/c 1'
_atom_sites_solution_hydrogens none
_atom_sites_solution_primary direct
_atom_sites_solution_secondary difmap
_audit_creation_method SHELXL-97
_cell_angle_alpha 90.00
_cell_angle_beta 131.008(11)
_cell_angle_gamma 90.00
_cell_formula_units_Z 4
_cell_length_a 14.643(4)
_cell_length_b 15.772(5)
_cell_length_c 22.316(5)
_cell_measurement_temperature 110(2)
_cell_volume 3889(2)
_computing_cell_refinement 'SMART-NT v5.0'
_computing_data_collection 'SMART-NT v5.0'
_computing_data_reduction 'SMART-NT v5.0'
_computing_molecular_graphics 'CrystalMaker v2.1'
_computing_structure_refinement 'SHELXL-97 (Sheldrick, 1997)'
_computing_structure_solution 'SHELXS-97 (Sheldrick, 1990)'
_diffrn_ambient_temperature 110(2)
_diffrn_measured_fraction_theta_full 0.900
_diffrn_measured_fraction_theta_max 0.900
_diffrn_measurement_device_type 'Bruker PLATFORM with a SMART CCD detector'
_diffrn_measurement_method \w
_diffrn_radiation_monochromator graphite
_diffrn_radiation_source 'fine-focus sealed tube'
_diffrn_radiation_type MoK\a
_diffrn_radiation_wavelength 0.71073
_diffrn_reflns_av_R_equivalents 0.0714
_diffrn_reflns_av_sigmaI/netI 0.0974
_diffrn_reflns_limit_h_max 23
_diffrn_reflns_limit_h_min -22
_diffrn_reflns_limit_k_max 24
_diffrn_reflns_limit_k_min -25
_diffrn_reflns_limit_l_max 35
_diffrn_reflns_limit_l_min -35
_diffrn_reflns_number 71386
_diffrn_reflns_theta_full 35.05
_diffrn_reflns_theta_max 35.05
_diffrn_reflns_theta_min 1.77
_exptl_absorpt_coefficient_mu 3.910
_exptl_absorpt_correction_T_max 0.286
_exptl_absorpt_correction_T_min 0.212
_exptl_absorpt_correction_type psi-scan
_exptl_absorpt_process_details XPREP
_exptl_crystal_colour clear
_exptl_crystal_density_diffrn 1.572
_exptl_crystal_density_method 'not measured'
_exptl_crystal_description blocky
_exptl_crystal_F_000 1736
_exptl_crystal_size_max 0.100
_exptl_crystal_size_mid 0.100
_exptl_crystal_size_min 0.075
_refine_diff_density_max 1.480
_refine_diff_density_min -2.093
_refine_diff_density_rms 0.179
_refine_ls_extinction_method none
_refine_ls_goodness_of_fit_ref 0.906
_refine_ls_hydrogen_treatment none
_refine_ls_matrix_type full
_refine_ls_number_parameters 460
_refine_ls_number_reflns 15468
_refine_ls_number_restraints 0
_refine_ls_restrained_S_all 0.906
_refine_ls_R_factor_all 0.0658
_refine_ls_R_factor_gt 0.0379
_refine_ls_shift/su_max 0.002
_refine_ls_shift/su_mean 0.000
_refine_ls_structure_factor_coef Fsqd
_refine_ls_weighting_details 'calc w=1/[\s^2^(Fo^2^)+(0.0412P)^2^+0.0000P] where P=(Fo^2^+2Fc^2^)/3'
_refine_ls_weighting_scheme calc
_refine_ls_wR_factor_gt 0.0946
_refine_ls_wR_factor_ref 0.1079
_reflns_number_gt 10321
_reflns_number_total 15468
_reflns_threshold_expression >2sigma(I)
_cod_data_source_file JSSC-2010-183-1604.CIF
_cod_data_source_block 3
_cod_depositor_comments
;
The following automatic conversions were performed:

data item '_symmetry_cell_setting' value 'Monoclinic' was changed to
'monoclinic' in accordance with the built-in table derived from the
CIF Core dictionary named 'cif_core.dic' version 2.4.5 last updated
on 2014-11-21.

Automatic conversion script
Id: cif_fix_values 8369 2020-08-20 11:38:08Z andrius 
;
_cod_original_cell_volume 3889.2(18)
_cod_original_sg_symbol_H-M P21/c
_cod_database_code 1563549

loop_
_symmetry_equiv_pos_as_xyz
'x, y, z'
'-x, y+1/2, -z+1/2'
'-x, -y, -z'
'x, -y-1/2, z-1/2'

loop_
_atom_site_label
_atom_site_type_symbol
_atom_site_fract_x
_atom_site_fract_y
_atom_site_fract_z
_atom_site_U_iso_or_equiv
_atom_site_adp_type
_atom_site_occupancy
_atom_site_symmetry_multiplicity
_atom_site_calc_flag
_atom_site_refinement_flags
_atom_site_disorder_assembly
_atom_site_disorder_group
Th1 Th -0.781834(11) 0.263139(8) -0.280578(8) 0.01674(4) Uani 1 1 d . . .
O1 O -0.6805(3) 0.27540(19) -0.34015(18) 0.0275(6) Uani 1 1 d . . .
O2 O -0.9291(3) 0.25056(17) -0.43084(17) 0.0258(6) Uani 1 1 d . . .
O3 O -0.6475(2) 0.32456(19) -0.13880(16) 0.0260(6) Uani 1 1 d . . .
O4 O -0.9969(2) 0.30232(18) -0.34129(16) 0.0239(6) Uani 1 1 d . . .
O5 O -0.8843(3) 0.25081(17) -0.22244(17) 0.0220(6) Uani 1 1 d . . .
O6 O -0.7763(2) 0.11931(18) -0.33094(17) 0.0247(6) Uani 1 1 d . . .
O7 O -0.5689(2) 0.2001(2) -0.18726(17) 0.0280(6) Uani 1 1 d . . .
O8 O -0.7931(3) 0.40585(18) -0.23150(17) 0.0265(6) Uani 1 1 d . . .
O9 O -0.9247(2) 0.13526(17) -0.33309(17) 0.0240(6) Uani 1 1 d . . .
O10 O -0.6932(2) 0.14956(18) -0.17471(16) 0.0238(6) Uani 1 1 d . . .
O11 O -0.8755(3) 0.37821(18) -0.38746(16) 0.0246(6) Uani 1 1 d . . .
O12 O -0.6226(3) 0.36786(19) -0.24962(17) 0.0269(6) Uani 1 1 d . . .
O13 O -1.0708(3) 0.2848(2) -0.2829(2) 0.0309(7) Uani 1 1 d . . .
O14 O -0.9852(3) 0.3536(2) -0.51402(17) 0.0357(8) Uani 1 1 d . . .
O15 O -0.6662(3) 0.4520(2) -0.10930(19) 0.0357(7) Uani 1 1 d . . .
O16 O -0.9142(3) 0.0218(2) -0.3836(2) 0.0344(7) Uani 1 1 d . . .
O17 O -0.5076(3) 0.1058(2) -0.0949(2) 0.0412(8) Uani 1 1 d . . .
O18 O -0.5552(3) 0.3747(2) -0.31269(19) 0.0400(8) Uani 1 1 d . . .
N1 N -0.8351(3) 0.02118(19) -0.09544(18) 0.0186(6) Uani 1 1 d . . .
N2 N -0.2937(3) 0.4697(2) -0.04445(18) 0.0207(6) Uani 1 1 d . . .
N3 N -0.9880(3) 0.2796(2) -0.2827(2) 0.0226(7) Uani 1 1 d . . .
N4 N -0.8738(3) 0.0891(2) -0.3507(2) 0.0234(7) Uani 1 1 d . . .
N5 N -0.7002(3) 0.3961(2) -0.1572(2) 0.0243(7) Uani 1 1 d . . .
N6 N -0.9330(3) 0.3284(2) -0.44730(19) 0.0238(7) Uani 1 1 d . . .
N7 N -0.5863(3) 0.1498(2) -0.1498(2) 0.0265(7) Uani 1 1 d . . .
N8 N -0.6160(3) 0.3411(2) -0.3009(2) 0.0266(7) Uani 1 1 d . . .
C1 C -1.0393(4) 0.0865(3) -0.2139(2) 0.0299(9) Uani 1 1 d . . .
C2 C -0.3586(3) 0.4120(3) -0.0279(2) 0.0250(8) Uani 1 1 d . . .
C3 C -0.1557(4) 0.6026(3) 0.0137(3) 0.0280(8) Uani 1 1 d . . .
C4 C -0.0831(4) 0.6571(3) 0.0888(3) 0.0343(10) Uani 1 1 d . . .
C5 C -1.1561(4) 0.1159(3) -0.2339(3) 0.0306(9) Uani 1 1 d . . .
C6 C -0.9692(3) 0.0326(2) -0.1391(2) 0.0213(7) Uani 1 1 d . . .
C7 C -0.7758(3) 0.1088(2) -0.0630(2) 0.0217(7) Uani 1 1 d . . .
C8 C -0.2098(3) 0.5290(3) 0.0260(2) 0.0231(8) Uani 1 1 d . . .
C9 C -0.3892(3) 0.5204(3) -0.1200(2) 0.0234(8) Uani 1 1 d . . .
C10 C -0.8250(3) -0.0127(3) -0.1551(2) 0.0218(7) Uani 1 1 d . . .
C11 C -0.7839(3) -0.0435(2) -0.0296(2) 0.0228(8) Uani 1 1 d . . .
C12 C -0.6382(4) 0.1103(3) 0.0021(2) 0.0259(8) Uani 1 1 d . . .
C13 C -0.7025(4) -0.0508(3) -0.1208(2) 0.0265(8) Uani 1 1 d . . .
C14 C -0.8031(4) -0.0201(3) 0.0287(3) 0.0331(10) Uani 1 1 d . . .
C15 C -0.2194(4) 0.4190(3) -0.0576(2) 0.0254(8) Uani 1 1 d . . .
C16 C -0.4631(4) 0.5813(3) -0.1133(3) 0.0275(8) Uani 1 1 d . . .
C17 C -0.7131(4) -0.0806(3) -0.1915(3) 0.0336(10) Uani 1 1 d . . .
C18 C -0.2914(4) 0.3513(3) -0.1224(3) 0.0353(10) Uani 1 1 d . . .
C19 C -0.7352(6) -0.0844(5) 0.0969(4) 0.073(2) Uani 1 1 d . . .
C20 C -0.2745(4) 0.3513(3) 0.0427(3) 0.0340(10) Uani 1 1 d . . .
C21 C -0.6023(4) 0.2036(3) 0.0264(3) 0.0327(9) Uani 1 1 d . . .
C22 C -0.5395(4) 0.6360(3) -0.1882(3) 0.0359(10) Uani 1 1 d . . .
C23 C -0.2063(4) 0.3104(3) -0.1325(3) 0.0335(10) Uani 1 1 d . . .
C24 C -0.3552(4) 0.2971(3) 0.0491(3) 0.0365(11) Uani 1 1 d . . .

loop_
_atom_site_aniso_label
_atom_site_aniso_U_11
_atom_site_aniso_U_22
_atom_site_aniso_U_33
_atom_site_aniso_U_23
_atom_site_aniso_U_13
_atom_site_aniso_U_12
Th1 0.01559(6) 0.01825(6) 0.01496(6) 0.00090(5) 0.00941(5) 0.00071(5)
O1 0.0255(14) 0.0347(18) 0.0245(14) -0.0033(12) 0.0174(13) -0.0040(12)
O2 0.0264(15) 0.0243(16) 0.0189(13) 0.0013(10) 0.0114(12) -0.0012(10)
O3 0.0210(14) 0.0294(15) 0.0193(13) -0.0004(11) 0.0096(12) 0.0003(11)
O4 0.0223(13) 0.0289(15) 0.0191(13) 0.0057(11) 0.0129(11) 0.0056(11)
O5 0.0197(13) 0.0261(15) 0.0199(13) 0.0041(10) 0.0128(11) 0.0040(10)
O6 0.0227(14) 0.0260(15) 0.0265(14) 0.0002(11) 0.0166(12) -0.0009(11)
O7 0.0221(14) 0.0375(17) 0.0270(15) 0.0095(12) 0.0172(13) 0.0053(12)
O8 0.0277(15) 0.0254(15) 0.0234(14) -0.0019(11) 0.0155(13) 0.0012(11)
O9 0.0257(14) 0.0192(13) 0.0291(14) -0.0027(11) 0.0189(12) -0.0013(10)
O10 0.0165(12) 0.0299(15) 0.0235(14) 0.0061(11) 0.0126(11) 0.0053(10)
O11 0.0276(14) 0.0216(14) 0.0201(13) 0.0011(10) 0.0137(12) -0.0014(11)
O12 0.0251(14) 0.0339(16) 0.0234(14) -0.0045(12) 0.0166(12) -0.0067(12)
O13 0.0241(14) 0.0341(16) 0.0417(18) 0.0039(14) 0.0248(14) 0.0044(12)
O14 0.0337(17) 0.0433(19) 0.0167(13) 0.0073(12) 0.0106(13) -0.0055(14)
O15 0.0396(18) 0.0383(18) 0.0344(17) -0.0175(14) 0.0265(15) -0.0116(14)
O16 0.0371(18) 0.0252(16) 0.0426(19) -0.0087(13) 0.0269(16) -0.0053(13)
O17 0.0245(16) 0.052(2) 0.0372(18) 0.0241(16) 0.0159(15) 0.0167(14)
O18 0.0329(17) 0.063(2) 0.0298(16) 0.0008(15) 0.0232(15) -0.0147(15)
N1 0.0171(14) 0.0180(15) 0.0160(13) 0.0010(11) 0.0089(12) -0.0006(11)
N2 0.0177(14) 0.0280(17) 0.0158(14) -0.0034(12) 0.0107(12) -0.0051(12)
N3 0.0188(15) 0.0219(17) 0.0250(16) 0.0010(12) 0.0134(13) 0.0013(11)
N4 0.0241(16) 0.0217(16) 0.0250(16) 0.0010(12) 0.0163(14) 0.0022(12)
N5 0.0250(17) 0.0295(18) 0.0212(16) -0.0065(13) 0.0164(14) -0.0066(13)
N6 0.0214(16) 0.0300(18) 0.0163(14) 0.0030(12) 0.0107(13) 0.0002(13)
N7 0.0184(15) 0.0318(19) 0.0258(17) 0.0052(14) 0.0130(14) 0.0068(13)
N8 0.0199(16) 0.038(2) 0.0200(16) 0.0033(14) 0.0122(14) -0.0030(13)
C1 0.0199(19) 0.042(3) 0.0228(19) 0.0114(17) 0.0116(16) 0.0074(16)
C2 0.0198(18) 0.030(2) 0.0214(18) 0.0010(15) 0.0122(16) -0.0048(14)
C3 0.026(2) 0.029(2) 0.027(2) -0.0073(16) 0.0169(18) -0.0071(16)
C4 0.033(2) 0.032(2) 0.032(2) -0.0135(18) 0.019(2) -0.0101(18)
C5 0.0229(19) 0.032(2) 0.032(2) 0.0071(17) 0.0157(18) 0.0095(16)
C6 0.0151(16) 0.0220(18) 0.0212(17) 0.0028(14) 0.0095(14) 0.0005(13)
C7 0.0203(17) 0.0176(17) 0.0213(17) -0.0010(13) 0.0111(15) -0.0018(13)
C8 0.0202(17) 0.027(2) 0.0192(17) -0.0053(14) 0.0117(15) -0.0089(14)
C9 0.0211(18) 0.028(2) 0.0178(17) -0.0010(14) 0.0113(15) -0.0019(14)
C10 0.0197(17) 0.0264(19) 0.0184(16) -0.0034(14) 0.0121(15) 0.0001(14)
C11 0.0253(19) 0.0190(18) 0.0190(17) 0.0062(13) 0.0123(16) 0.0021(14)
C12 0.0208(18) 0.026(2) 0.0245(19) -0.0053(15) 0.0119(16) -0.0057(14)
C13 0.027(2) 0.030(2) 0.0225(18) 0.0013(15) 0.0162(17) 0.0101(16)
C14 0.030(2) 0.048(3) 0.024(2) 0.0140(18) 0.0190(19) 0.0048(19)
C15 0.0222(18) 0.028(2) 0.0245(19) -0.0051(15) 0.0146(17) -0.0004(15)
C16 0.027(2) 0.026(2) 0.028(2) 0.0009(16) 0.0175(18) 0.0009(15)
C17 0.037(2) 0.037(3) 0.032(2) -0.0025(18) 0.025(2) 0.0059(19)
C18 0.024(2) 0.035(2) 0.035(2) -0.0146(19) 0.0140(19) -0.0003(17)
C19 0.048(3) 0.135(7) 0.051(4) 0.066(4) 0.038(3) 0.047(4)
C20 0.028(2) 0.035(2) 0.031(2) 0.0099(18) 0.0164(19) -0.0028(17)
C21 0.034(2) 0.027(2) 0.030(2) -0.0054(17) 0.0179(19) -0.0123(18)
C22 0.028(2) 0.038(3) 0.031(2) 0.0091(19) 0.0150(19) 0.0038(18)
C23 0.041(3) 0.032(2) 0.033(2) -0.0021(18) 0.026(2) 0.0064(18)
C24 0.031(2) 0.038(3) 0.032(2) 0.0029(19) 0.017(2) -0.0115(19)

loop_
_atom_type_symbol
_atom_type_description
_atom_type_scat_dispersion_real
_atom_type_scat_dispersion_imag
_atom_type_scat_source
C C 0.0033 0.0016 'International Tables Vol C Tables 4.2.6.8 and 6.1.1.4'
Br Br -0.2901 2.4595 'International Tables Vol C Tables 4.2.6.8 and 6.1.1.4'
N N 0.0061 0.0033 'International Tables Vol C Tables 4.2.6.8 and 6.1.1.4'
O O 0.0106 0.0060 'International Tables Vol C Tables 4.2.6.8 and 6.1.1.4'
Th Th -7.2400 8.8979 'International Tables Vol C Tables 4.2.6.8 and 6.1.1.4'

loop_
_geom_angle_atom_site_label_1
_geom_angle_atom_site_label_2
_geom_angle_atom_site_label_3
_geom_angle
_geom_angle_site_symmetry_1
_geom_angle_site_symmetry_3
O2 Th1 O10 130.26(9) . .
O2 Th1 O5 113.08(10) . .
O10 Th1 O5 65.51(9) . .
O2 Th1 O7 124.81(10) . .
O10 Th1 O7 50.34(9) . .
O5 Th1 O7 111.44(9) . .
O2 Th1 O12 103.96(9) . .
O10 Th1 O12 112.70(9) . .
O5 Th1 O12 130.37(9) . .
O7 Th1 O12 67.81(10) . .
O2 Th1 O8 113.40(9) . .
O10 Th1 O8 111.09(9) . .
O5 Th1 O8 67.97(9) . .
O7 Th1 O8 112.41(10) . .
O12 Th1 O8 67.59(10) . .
O2 Th1 O4 68.63(10) . .
O10 Th1 O4 111.30(9) . .
O5 Th1 O4 50.06(9) . .
O7 Th1 O4 161.12(9) . .
O12 Th1 O4 125.11(10) . .
O8 Th1 O4 67.09(9) . .
O2 Th1 O6 66.07(9) . .
O10 Th1 O6 68.84(9) . .
O5 Th1 O6 110.76(9) . .
O7 Th1 O6 68.83(10) . .
O12 Th1 O6 113.94(9) . .
O8 Th1 O6 178.42(9) . .
O4 Th1 O6 111.41(9) . .
O2 Th1 O11 49.77(9) . .
O10 Th1 O11 178.61(9) . .
O5 Th1 O11 113.12(9) . .
O7 Th1 O11 130.99(9) . .
O12 Th1 O11 68.28(10) . .
O8 Th1 O11 68.26(9) . .
O4 Th1 O11 67.34(9) . .
O6 Th1 O11 111.78(9) . .
O2 Th1 O1 66.46(10) . .
O10 Th1 O1 114.75(9) . .
O5 Th1 O1 179.55(9) . .
O7 Th1 O1 68.94(10) . .
O12 Th1 O1 49.95(9) . .
O8 Th1 O1 112.16(10) . .
O4 Th1 O1 129.55(9) . .
O6 Th1 O1 69.10(9) . .
O11 Th1 O1 66.62(10) . .
O2 Th1 O9 66.70(9) . .
O10 Th1 O9 68.69(9) . .
O5 Th1 O9 66.31(9) . .
O7 Th1 O9 105.00(10) . .
O12 Th1 O9 163.00(9) . .
O8 Th1 O9 128.67(9) . .
O4 Th1 O9 66.23(9) . .
O6 Th1 O9 49.77(9) . .
O11 Th1 O9 110.68(9) . .
O1 Th1 O9 113.39(9) . .
O2 Th1 O3 162.35(9) . .
O10 Th1 O3 67.10(9) . .
O5 Th1 O3 68.58(9) . .
O7 Th1 O3 66.78(10) . .
O12 Th1 O3 66.38(9) . .
O8 Th1 O3 49.84(9) . .
O4 Th1 O3 104.01(9) . .
O6 Th1 O3 130.84(9) . .
O11 Th1 O3 112.79(9) . .
O1 Th1 O3 111.84(10) . .
O9 Th1 O3 126.29(9) . .
N8 O1 Th1 97.1(2) . .
N6 O2 Th1 98.3(2) . .
N5 O3 Th1 97.1(2) . .
N3 O4 Th1 97.3(2) . .
N3 O5 Th1 97.3(2) . .
N4 O6 Th1 97.5(2) . .
N7 O7 Th1 96.5(2) . .
N5 O8 Th1 97.8(2) . .
N4 O9 Th1 97.1(2) . .
N7 O10 Th1 97.8(2) . .
N6 O11 Th1 96.9(2) . .
N8 O12 Th1 97.8(2) . .
C11 N1 C6 108.0(3) . .
C11 N1 C10 109.7(3) . .
C6 N1 C10 107.7(3) . .
C11 N1 C7 112.3(3) . .
C6 N1 C7 106.7(3) . .
C10 N1 C7 112.1(3) . .
C8 N2 C2 108.9(3) . .
C8 N2 C15 109.0(3) . .
C2 N2 C15 111.7(3) . .
C8 N2 C9 110.6(3) . .
C2 N2 C9 108.3(3) . .
C15 N2 C9 108.2(3) . .
O13 N3 O4 123.2(3) . .
O13 N3 O5 121.6(4) . .
O4 N3 O5 115.3(3) . .
O16 N4 O9 122.8(3) . .
O16 N4 O6 121.9(3) . .
O9 N4 O6 115.3(3) . .
O15 N5 O3 123.3(4) . .
O15 N5 O8 121.6(4) . .
O3 N5 O8 115.2(3) . .
O14 N6 O2 123.1(3) . .
O14 N6 O11 122.2(4) . .
O2 N6 O11 114.7(3) . .
O17 N7 O10 121.6(4) . .
O17 N7 O7 123.1(3) . .
O10 N7 O7 115.3(3) . .
O18 N8 O12 123.4(4) . .
O18 N8 O1 121.6(4) . .
O12 N8 O1 115.0(3) . .
C6 C1 C5 108.0(3) . .
N2 C2 C20 114.3(3) . .
C8 C3 C4 107.4(3) . .
C1 C6 N1 115.2(3) . .
C12 C7 N1 116.6(3) . .
N2 C8 C3 116.2(3) . .
C16 C9 N2 114.5(3) . .
N1 C10 C13 116.8(3) . .
N1 C11 C14 114.0(3) . .
C7 C12 C21 106.4(3) . .
C10 C13 C17 107.9(3) . .
C19 C14 C11 108.7(4) . .
N2 C15 C18 114.2(3) . .
C9 C16 C22 107.9(4) . .
C15 C18 C23 107.9(4) . .
C2 C20 C24 107.1(4) . .

loop_
_geom_bond_atom_site_label_1
_geom_bond_atom_site_label_2
_geom_bond_distance
_geom_bond_site_symmetry_2
Th1 O2 2.539(3) .
Th1 O10 2.540(3) .
Th1 O5 2.554(3) .
Th1 O7 2.555(3) .
Th1 O12 2.555(3) .
Th1 O8 2.555(3) .
Th1 O4 2.556(3) .
Th1 O6 2.556(3) .
Th1 O11 2.563(3) .
Th1 O1 2.569(3) .
Th1 O9 2.569(3) .
Th1 O3 2.579(3) .
O1 N8 1.283(5) .
O2 N6 1.271(4) .
O3 N5 1.273(5) .
O4 N3 1.279(4) .
O5 N3 1.281(4) .
O6 N4 1.280(4) .
O7 N7 1.293(4) .
O8 N5 1.290(4) .
O9 N4 1.273(4) .
O10 N7 1.272(4) .
O11 N6 1.279(4) .
O12 N8 1.281(4) .
O13 N3 1.211(4) .
O14 N6 1.211(4) .
O15 N5 1.212(4) .
O16 N4 1.203(4) .
O17 N7 1.206(4) .
O18 N8 1.204(4) .
N1 C11 1.522(5) .
N1 C6 1.525(5) .
N1 C10 1.530(5) .
N1 C7 1.537(5) .
N2 C8 1.523(5) .
N2 C2 1.526(5) .
N2 C15 1.526(5) .
N2 C9 1.530(5) .
C1 C6 1.521(5) .
C1 C5 1.530(6) .
C2 C20 1.539(6) .
C3 C8 1.529(6) .
C3 C4 1.530(6) .
C7 C12 1.526(5) .
C9 C16 1.526(6) .
C10 C13 1.536(5) .
C11 C14 1.546(6) .
C12 C21 1.536(6) .
C13 C17 1.553(6) .
C14 C19 1.532(7) .
C15 C18 1.530(6) .
C16 C22 1.528(6) .
C18 C23 1.546(6) .
C20 C24 1.541(6) .
